data_8105519
loop_
_publ_author_name
'Zhou, Cheng-Yong'
'Du, Yu-Jie'
'Su, Feng'
'Zhang, Bao-Xiu'
'Li, Shao-Dong'

_publ_section_title
;
 Crystal structure of poly[bis(\m2-1,4-di(1H-imidazol-1-yl)benzene-\k2
 N:N&#x2032;)-(\m2-tetraoxidomolybdato(VI)-\k2 O:O&#x2032;)cobalt(II)],
 C24H20N8O4MoCo
;
_journal_issue 6
_journal_name_full 'Zeitschrift f\"ur Kristallographie - New Crystal Structures'
_journal_page_first 1555
_journal_page_last 1557
_journal_paper_doi 10.1515/ncrs-2020-0388
_journal_volume 235
_journal_year 2020
_chemical_formula_moiety 'C24 H20 Co Mo N8 O4'
_chemical_formula_sum 'C24 H20 Co Mo N8 O4'
_chemical_formula_weight 639.35
_chemical_name_systematic
;        
catena-poly[(<i>\m</i>~2~-molybdato-<i>\k</i>^2^<i>O</i>:<i>O</i>\\u008242)-\
di(<i>\m</i>~2~-1,4-di(1H-imidazol-1-yl)benzene-<i>\k</i>^2^<i>N</i>:\
<i>N</i>\\u008242)-cobalt (II)]
;
_space_group_crystal_system monoclinic
_space_group_IT_number 15
_space_group_name_Hall '-C 2yc'
_space_group_name_H-M_alt 'C 1 2/c 1'
_atom_sites_solution_hydrogens geom
_audit_creation_method SHELXL-2016/6
_cell_angle_alpha 90
_cell_angle_beta 97.3700(10)
_cell_angle_gamma 90
_cell_formula_units_Z 4
_cell_length_a 19.3535(7)
_cell_length_b 10.0870(4)
_cell_length_c 12.4174(5)
_cell_measurement_reflns_used 8482
_cell_measurement_temperature 298(2)
_cell_measurement_theta_max 28.28
_cell_measurement_theta_min 2.90
_cell_volume 2404.08(16)
_computing_cell_refinement 'Bruker SAINT [2]'
_computing_data_collection 'Bruker APEX2 [2]'
_computing_data_reduction 'Bruker SAINT [2]'
_computing_molecular_graphics
;
DIAMOND [4]
;
_computing_publication_material 'Bruker SHELXTL'
_computing_structure_refinement 'SHELXL-2016/6 [1]'
_computing_structure_solution 'SHELXL-2016/6 [1]'
_diffrn_ambient_temperature 298(2)
_diffrn_measured_fraction_theta_full 0.992
_diffrn_measured_fraction_theta_max 0.993
_diffrn_measurement_device_type 'Bruker APEX-II CCD'
_diffrn_measurement_method '\f and \w scans'
_diffrn_radiation_type MoK\a
_diffrn_radiation_wavelength 0.71073
_diffrn_reflns_av_R_equivalents 0.0221
_diffrn_reflns_av_unetI/netI 0.0184
_diffrn_reflns_Laue_measured_fraction_full 0.992
_diffrn_reflns_Laue_measured_fraction_max 0.993
_diffrn_reflns_limit_h_max 25
_diffrn_reflns_limit_h_min -25
_diffrn_reflns_limit_k_max 13
_diffrn_reflns_limit_k_min -13
_diffrn_reflns_limit_l_max 11
_diffrn_reflns_limit_l_min -16
_diffrn_reflns_number 11555
_diffrn_reflns_point_group_measured_fraction_full 0.992
_diffrn_reflns_point_group_measured_fraction_max 0.993
_diffrn_reflns_theta_full 25.242
_diffrn_reflns_theta_max 28.280
_diffrn_reflns_theta_min 2.897
_exptl_absorpt_coefficient_mu 1.262
_exptl_absorpt_correction_T_max 0.7457
_exptl_absorpt_correction_T_min 0.6788
_exptl_absorpt_correction_type multi-scan
_exptl_absorpt_process_details 'SADABS [3]'
_exptl_crystal_colour purple
_exptl_crystal_density_diffrn 1.766
_exptl_crystal_description block
_exptl_crystal_F_000 1284
_exptl_crystal_size_max 0.150
_exptl_crystal_size_mid 0.150
_exptl_crystal_size_min 0.100
_refine_diff_density_max 0.358
_refine_diff_density_min -0.488
_refine_diff_density_rms 0.061
_refine_ls_extinction_coef .
_refine_ls_extinction_method none
_refine_ls_goodness_of_fit_ref 1.099
_refine_ls_hydrogen_treatment constr
_refine_ls_matrix_type full
_refine_ls_number_parameters 174
_refine_ls_number_reflns 2979
_refine_ls_number_restraints 0
_refine_ls_restrained_S_all 1.099
_refine_ls_R_factor_all 0.0246
_refine_ls_R_factor_gt 0.0218
_refine_ls_shift/su_max 0.001
_refine_ls_shift/su_mean 0.000
_refine_ls_structure_factor_coef Fsqd
_refine_ls_weighting_details 'w=1/[\s^2^(Fo^2^)+(0.0273P)^2^+2.3966P] where P=(Fo^2^+2Fc^2^)/3'
_refine_ls_weighting_scheme calc
_refine_ls_wR_factor_gt 0.0561
_refine_ls_wR_factor_ref 0.0577
_reflns_Friedel_coverage 0.000
_reflns_Friedel_fraction_full .
_reflns_Friedel_fraction_max .
_reflns_number_gt 2759
_reflns_number_total 2979
_reflns_threshold_expression 'I > 2\s(I)'
_cod_data_source_file suppl_ncrs-2020-0388_suppl.cif
_cod_data_source_block complex1
_cod_original_sg_symbol_H-M 'C 2/c'
_cod_database_code 8105519
_shelx_shelxl_version_number 2016/6
_shelx_space_group_comment
; 
The symmetry employed for this shelxl refinement is uniquely defined 
by the following loop, which should always be used as a source of 
symmetry information in preference to the above space-group names. 
They are only intended as comments. 
;
_shelx_estimated_absorpt_t_min 0.833
_shelx_estimated_absorpt_t_max 0.884

loop_
_space_group_symop_operation_xyz
'x, y, z'
'-x, y, -z+1/2'
'x+1/2, y+1/2, z'
'-x+1/2, y+1/2, -z+1/2'
'-x, -y, -z'
'x, -y, z-1/2'
'-x+1/2, -y+1/2, -z'
'x+1/2, -y+1/2, z-1/2'

loop_
_atom_site_label
_atom_site_type_symbol
_atom_site_fract_x
_atom_site_fract_y
_atom_site_fract_z
_atom_site_U_iso_or_equiv
_atom_site_adp_type
_atom_site_occupancy
_atom_site_site_symmetry_order
_atom_site_calc_flag
_atom_site_refinement_flags_posn
_atom_site_refinement_flags_adp
_atom_site_refinement_flags_occupancy
_atom_site_disorder_assembly
_atom_site_disorder_group
Co1 Co 0.500000 0.500000 0.000000 0.01937(8) Uani 1 2 d S . P . .
Mo1 Mo 0.500000 0.29090(2) 0.250000 0.02043(6) Uani 1 2 d S T P . .
C1 C 0.35303(8) 0.39900(17) 0.03853(14) 0.0256(3) Uani 1 1 d . . . . .
H1 H 0.371855 0.331455 0.084137 0.031 Uiso 1 1 calc R U . . .
C2 C 0.34102(9) 0.5523(2) -0.08210(15) 0.0339(4) Uani 1 1 d . . . . .
H2 H 0.350917 0.610938 -0.135839 0.041 Uiso 1 1 calc R U . . .
C3 C 0.27863(10) 0.5412(2) -0.04470(16) 0.0364(4) Uani 1 1 d . . . . .
H3 H 0.238587 0.590083 -0.067022 0.044 Uiso 1 1 calc R U . . .
C4 C 0.23637(8) 0.40161(16) 0.10180(13) 0.0244(3) Uani 1 1 d . . . . .
C5 C 0.24514(9) 0.28318(17) 0.15896(15) 0.0289(3) Uani 1 1 d . . . . .
H5 H 0.282779 0.228364 0.150920 0.035 Uiso 1 1 calc R U . . .
C6 C 0.17989(9) 0.48283(18) 0.11331(16) 0.0321(4) Uani 1 1 d . . . . .
H6 H 0.174376 0.562566 0.075579 0.038 Uiso 1 1 calc R U . . .
C7 C 0.13181(9) 0.44530(17) 0.18081(16) 0.0314(4) Uani 1 1 d . . . . .
H7 H 0.093486 0.498901 0.187457 0.038 Uiso 1 1 calc R U . . .
C8 C 0.19744(9) 0.24705(18) 0.22815(15) 0.0280(3) Uani 1 1 d . . . . .
H8 H 0.203513 0.168598 0.267570 0.034 Uiso 1 1 calc R U . . .
C9 C 0.14082(8) 0.32779(16) 0.23849(13) 0.0240(3) Uani 1 1 d . . . . .
C10 C 0.07153(9) 0.17035(17) 0.33585(14) 0.0269(3) Uani 1 1 d . . . . .
H10 H 0.084476 0.093434 0.302311 0.032 Uiso 1 1 calc R U . . .
C11 C 0.02430(10) 0.30454(18) 0.43863(15) 0.0337(4) Uani 1 1 d . . . . .
H11 H -0.001819 0.336771 0.490791 0.040 Uiso 1 1 calc R U . . .
C12 C 0.06195(10) 0.38047(18) 0.37785(16) 0.0342(4) Uani 1 1 d . . . . .
H12 H 0.066234 0.472302 0.379724 0.041 Uiso 1 1 calc R U . . .
N1 N 0.38765(7) 0.46393(15) -0.02893(12) 0.0276(3) Uani 1 1 d . . . . .
N2 N 0.28634(7) 0.44266(15) 0.03346(12) 0.0267(3) Uani 1 1 d . . . . .
N3 N 0.09276(7) 0.29354(13) 0.31237(12) 0.0251(3) Uani 1 1 d . . . . .
N4 N 0.03010(7) 0.17309(15) 0.41243(12) 0.0268(3) Uani 1 1 d . . . . .
O1 O 0.50934(7) 0.39269(14) 0.13795(10) 0.0359(3) Uani 1 1 d . . . . .
O2 O 0.57374(9) 0.19295(15) 0.28367(15) 0.0548(4) Uani 1 1 d . . . . .

loop_
_atom_site_aniso_label
_atom_site_aniso_U_11
_atom_site_aniso_U_22
_atom_site_aniso_U_33
_atom_site_aniso_U_23
_atom_site_aniso_U_13
_atom_site_aniso_U_12
Co1 0.01959(14) 0.02469(15) 0.01562(14) 0.00183(10) 0.00907(11) -0.00043(10)
Mo1 0.03075(11) 0.01511(9) 0.01614(10) 0.000 0.00571(7) 0.000
C1 0.0197(7) 0.0308(8) 0.0268(8) 0.0030(6) 0.0046(6) -0.0017(6)
C2 0.0283(8) 0.0428(10) 0.0320(9) 0.0125(8) 0.0091(7) -0.0009(7)
C3 0.0269(8) 0.0447(11) 0.0386(10) 0.0170(9) 0.0078(7) 0.0051(7)
C4 0.0198(7) 0.0290(8) 0.0253(8) 0.0019(6) 0.0062(6) -0.0039(6)
C5 0.0248(8) 0.0297(8) 0.0339(9) 0.0031(7) 0.0107(7) 0.0035(6)
C6 0.0292(9) 0.0280(8) 0.0412(10) 0.0114(7) 0.0128(8) 0.0026(7)
C7 0.0259(8) 0.0289(8) 0.0423(10) 0.0065(7) 0.0155(7) 0.0039(6)
C8 0.0286(8) 0.0247(7) 0.0320(9) 0.0058(7) 0.0086(7) 0.0008(6)
C9 0.0230(7) 0.0250(7) 0.0255(8) -0.0002(6) 0.0081(6) -0.0047(6)
C10 0.0305(8) 0.0252(7) 0.0270(8) 0.0006(6) 0.0114(6) -0.0031(6)
C11 0.0392(10) 0.0327(9) 0.0324(9) 0.0030(7) 0.0173(8) 0.0076(7)
C12 0.0432(10) 0.0260(8) 0.0366(10) 0.0004(7) 0.0178(8) 0.0033(7)
N1 0.0224(7) 0.0336(7) 0.0277(7) 0.0035(6) 0.0069(5) -0.0026(6)
N2 0.0199(6) 0.0339(8) 0.0271(7) 0.0069(6) 0.0063(5) -0.0011(5)
N3 0.0262(7) 0.0251(7) 0.0258(7) 0.0010(5) 0.0105(5) -0.0019(5)
N4 0.0283(7) 0.0293(7) 0.0246(7) 0.0029(6) 0.0103(5) -0.0006(6)
O1 0.0403(7) 0.0468(8) 0.0229(6) 0.0109(6) 0.0122(5) -0.0020(6)
O2 0.0638(11) 0.0382(8) 0.0581(10) -0.0105(7) -0.0087(8) 0.0276(7)

loop_
_atom_type_symbol
_atom_type_description
_atom_type_scat_dispersion_real
_atom_type_scat_dispersion_imag
_atom_type_scat_source
C C 0.0033 0.0016 'International Tables Vol C Tables 4.2.6.8 and 6.1.1.4'
H H 0.0000 0.0000 'International Tables Vol C Tables 4.2.6.8 and 6.1.1.4'
Co Co 0.3494 0.9721 'International Tables Vol C Tables 4.2.6.8 and 6.1.1.4'
Mo Mo -1.6832 0.6857 'International Tables Vol C Tables 4.2.6.8 and 6.1.1.4'
N N 0.0061 0.0033 'International Tables Vol C Tables 4.2.6.8 and 6.1.1.4'
O O 0.0106 0.0060 'International Tables Vol C Tables 4.2.6.8 and 6.1.1.4'

loop_
_geom_angle_atom_site_label_1
_geom_angle_atom_site_label_2
_geom_angle_atom_site_label_3
_geom_angle
_geom_angle_site_symmetry_1
_geom_angle_site_symmetry_3
O1 Co1 O1 180.0 5_665 .
O1 Co1 N4 90.39(6) 5_665 8
O1 Co1 N4 89.61(6) . 8
O1 Co1 N4 89.61(6) 5_665 4
O1 Co1 N4 90.39(6) . 4
N4 Co1 N4 180.00(9) 8 4
O1 Co1 N1 88.33(5) 5_665 .
O1 Co1 N1 91.67(5) . .
N4 Co1 N1 96.24(5) 8 .
N4 Co1 N1 83.76(5) 4 .
O1 Co1 N1 91.67(5) 5_665 5_665
O1 Co1 N1 88.33(5) . 5_665
N4 Co1 N1 83.76(5) 8 5_665
N4 Co1 N1 96.24(5) 4 5_665
N1 Co1 N1 180.0 . 5_665
O2 Mo1 O2 110.89(12) 2_655 .
O2 Mo1 O1 110.93(8) 2_655 2_655
O2 Mo1 O1 107.80(7) . 2_655
O2 Mo1 O1 107.80(7) 2_655 .
O2 Mo1 O1 110.93(8) . .
O1 Mo1 O1 108.48(9) 2_655 .
N1 C1 N2 111.63(15) . .
N1 C1 H1 124.2 . .
N2 C1 H1 124.2 . .
C3 C2 N1 109.97(16) . .
C3 C2 H2 125.0 . .
N1 C2 H2 125.0 . .
C2 C3 N2 106.20(16) . .
C2 C3 H3 126.9 . .
N2 C3 H3 126.9 . .
C6 C4 C5 120.10(15) . .
C6 C4 N2 119.51(15) . .
C5 C4 N2 120.37(15) . .
C8 C5 C4 119.65(16) . .
C8 C5 H5 120.2 . .
C4 C5 H5 120.2 . .
C7 C6 C4 120.06(16) . .
C7 C6 H6 120.0 . .
C4 C6 H6 120.0 . .
C6 C7 C9 119.88(16) . .
C6 C7 H7 120.1 . .
C9 C7 H7 120.1 . .
C9 C8 C5 120.01(16) . .
C9 C8 H8 120.0 . .
C5 C8 H8 120.0 . .
C7 C9 C8 120.30(15) . .
C7 C9 N3 119.31(15) . .
C8 C9 N3 120.34(15) . .
N4 C10 N3 111.43(15) . .
N4 C10 H10 124.3 . .
N3 C10 H10 124.3 . .
C12 C11 N4 110.40(16) . .
C12 C11 H11 124.8 . .
N4 C11 H11 124.8 . .
C11 C12 N3 105.84(16) . .
C11 C12 H12 127.1 . .
N3 C12 H12 127.1 . .
C1 N1 C2 105.80(14) . .
C1 N1 Co1 123.78(11) . .
C2 N1 Co1 123.23(12) . .
C1 N2 C3 106.38(14) . .
C1 N2 C4 126.23(14) . .
C3 N2 C4 127.22(14) . .
C10 N3 C12 106.88(14) . .
C10 N3 C9 126.93(14) . .
C12 N3 C9 126.11(14) . .
C10 N4 C11 105.45(14) . .
C10 N4 Co1 124.71(12) . 4_545
C11 N4 Co1 128.41(11) . 4_545
Mo1 O1 Co1 168.54(8) . .

loop_
_geom_bond_atom_site_label_1
_geom_bond_atom_site_label_2
_geom_bond_distance
_geom_bond_site_symmetry_2
Co1 O1 2.0147(12) 5_665
Co1 O1 2.0147(12) .
Co1 N4 2.1755(14) 8
Co1 N4 2.1755(14) 4
Co1 N1 2.1884(14) .
Co1 N1 2.1884(14) 5_665
Mo1 O2 1.7419(15) 2_655
Mo1 O2 1.7419(15) .
Mo1 O1 1.7571(12) 2_655
Mo1 O1 1.7571(12) .
C1 N1 1.313(2) .
C1 N2 1.357(2) .
C1 H1 0.9300 .
C2 C3 1.353(2) .
C2 N1 1.375(2) .
C2 H2 0.9300 .
C3 N2 1.384(2) .
C3 H3 0.9300 .
C4 C6 1.388(2) .
C4 C5 1.389(2) .
C4 N2 1.4275(19) .
C5 C8 1.388(2) .
C5 H5 0.9300 .
C6 C7 1.383(2) .
C6 H6 0.9300 .
C7 C9 1.384(2) .
C7 H7 0.9300 .
C8 C9 1.384(2) .
C8 H8 0.9300 .
C9 N3 1.430(2) .
C10 N4 1.320(2) .
C10 N3 1.352(2) .
C10 H10 0.9300 .
C11 C12 1.352(3) .
C11 N4 1.373(2) .
C11 H11 0.9300 .
C12 N3 1.382(2) .
C12 H12 0.9300 .

loop_
_geom_hbond_atom_site_label_D
_geom_hbond_atom_site_label_H
_geom_hbond_atom_site_label_A
_geom_hbond_distance_DH
_geom_hbond_distance_HA
_geom_hbond_distance_DA
_geom_hbond_angle_DHA
_geom_hbond_site_symmetry_A
C12 H12 O2 0.93 2.54 3.380(3) 150.7 3_455
C7 H7 O2 0.93 2.35 3.083(2) 135.5 3_455
C1 H1 O2 0.93 2.30 3.225(2) 170.2 2_655
C1 H1 O2 0.93 2.30 3.225(2) 170.2 2_655
C7 H7 O2 0.93 2.35 3.083(2) 135.5 3_455
C12 H12 O2 0.93 2.54 3.380(3) 150.7 3_455

loop_
_geom_torsion_atom_site_label_1
_geom_torsion_atom_site_label_2
_geom_torsion_atom_site_label_3
_geom_torsion_atom_site_label_4
_geom_torsion
_geom_torsion_site_symmetry_1
_geom_torsion_site_symmetry_2
_geom_torsion_site_symmetry_3
_geom_torsion_site_symmetry_4
N1 C2 C3 N2 -0.4(2) . . . .
C6 C4 C5 C8 -0.5(3) . . . .
N2 C4 C5 C8 177.63(16) . . . .
C5 C4 C6 C7 -0.7(3) . . . .
N2 C4 C6 C7 -178.82(17) . . . .
C4 C6 C7 C9 1.2(3) . . . .
C4 C5 C8 C9 1.1(3) . . . .
C6 C7 C9 C8 -0.6(3) . . . .
C6 C7 C9 N3 176.71(17) . . . .
C5 C8 C9 C7 -0.6(3) . . . .
C5 C8 C9 N3 -177.86(16) . . . .
N4 C11 C12 N3 -0.6(2) . . . .
N2 C1 N1 C2 -1.2(2) . . . .
N2 C1 N1 Co1 149.75(12) . . . .
C3 C2 N1 C1 1.0(2) . . . .
C3 C2 N1 Co1 -150.17(15) . . . .
N1 C1 N2 C3 1.0(2) . . . .
N1 C1 N2 C4 -174.46(16) . . . .
C2 C3 N2 C1 -0.3(2) . . . .
C2 C3 N2 C4 175.08(17) . . . .
C6 C4 N2 C1 158.29(18) . . . .
C5 C4 N2 C1 -19.8(3) . . . .
C6 C4 N2 C3 -16.2(3) . . . .
C5 C4 N2 C3 165.64(18) . . . .
N4 C10 N3 C12 -0.7(2) . . . .
N4 C10 N3 C9 176.17(16) . . . .
C11 C12 N3 C10 0.8(2) . . . .
C11 C12 N3 C9 -176.15(17) . . . .
C7 C9 N3 C10 146.71(18) . . . .
C8 C9 N3 C10 -36.0(3) . . . .
C7 C9 N3 C12 -37.0(3) . . . .
C8 C9 N3 C12 140.30(19) . . . .
N3 C10 N4 C11 0.3(2) . . . .
N3 C10 N4 Co1 -166.95(11) . . . 4_545
C12 C11 N4 C10 0.2(2) . . . .
C12 C11 N4 Co1 166.82(13) . . . 4_545
O2 Mo1 O1 Co1 17.5(4) 2_655 . . .
O2 Mo1 O1 Co1 139.1(4) . . . .
O1 Mo1 O1 Co1 -102.7(4) 2_655 . . .
